data_7235553
loop_
_publ_author_name
'Jeyalakshmi, Kumaramangalam'
'Selvakumaran, Nagamani'
'Bhuvanesh, Nattamai S. P.'
'Sreekanth, Anantharaman'
'Karvembu, Ramasamy'

_publ_section_title
;
 DNA/protein binding and cytotoxicity studies of copper(ii) complexes
 containing N,N&#x2032;,N&#x2032;&#x2032;-trisubstituted guanidine ligands
;
_journal_issue 33
_journal_name_full 'RSC Advances'
_journal_page_first 17179
_journal_paper_doi 10.1039/c4ra01459f
_journal_volume 4
_journal_year 2014
_chemical_formula_sum 'C19 H17 N3 O S'
_chemical_formula_weight 335.42
_space_group_IT_number 14
_space_group_name_Hall '-P 2yn'
_space_group_name_H-M_alt 'P 1 21/n 1'
_symmetry_cell_setting monoclinic
_symmetry_space_group_name_H-M 'P 1 21/n 1'
_atom_sites_solution_hydrogens geom
_atom_sites_solution_primary direct
_atom_sites_solution_secondary difmap
_audit_creation_method SHELXL-97
_cell_angle_alpha 90.00
_cell_angle_beta 107.292(2)
_cell_angle_gamma 90.00
_cell_formula_units_Z 8
_cell_length_a 17.941(4)
_cell_length_b 9.5618(19)
_cell_length_c 20.779(4)
_cell_measurement_reflns_used 9875
_cell_measurement_temperature 110(2)
_cell_measurement_theta_max 27.46
_cell_measurement_theta_min 2.36
_cell_volume 3403.5(12)
_computing_cell_refinement
; 

  APEX-II(BRUKER-NONIUS, 2003) 

;
_computing_data_collection 'APEX-II (BRUKER-NONIUS, 2003)'
_computing_data_reduction APEX-II
_computing_molecular_graphics Olex2
_computing_publication_material 'Bruker SHELXTL'
_computing_structure_refinement 'SHELXL-97 (Sheldrick, 2008)'
_computing_structure_solution 'SHELXS-97 (Sheldrick, 2008)'
_diffrn_ambient_temperature 110(2)
_diffrn_measured_fraction_theta_full 0.999
_diffrn_measured_fraction_theta_max 0.999
_diffrn_measurement_device_type 'APEX II'
_diffrn_measurement_method 'omega scans'
_diffrn_radiation_monochromator graphite
_diffrn_radiation_source 'fine-focus sealed tube'
_diffrn_radiation_type MoK\a
_diffrn_radiation_wavelength 0.71073
_diffrn_reflns_av_R_equivalents 0.0614
_diffrn_reflns_av_sigmaI/netI 0.0423
_diffrn_reflns_limit_h_max 21
_diffrn_reflns_limit_h_min -21
_diffrn_reflns_limit_k_max 11
_diffrn_reflns_limit_k_min -11
_diffrn_reflns_limit_l_max 24
_diffrn_reflns_limit_l_min -24
_diffrn_reflns_number 31382
_diffrn_reflns_theta_full 25.00
_diffrn_reflns_theta_max 25.00
_diffrn_reflns_theta_min 2.05
_diffrn_standards_decay_% 0
_diffrn_standards_interval_count 0
_diffrn_standards_number 0
_exptl_absorpt_coefficient_mu 0.200
_exptl_absorpt_correction_T_max 0.9479
_exptl_absorpt_correction_T_min 0.9206
_exptl_absorpt_correction_type multi-scan
_exptl_absorpt_process_details 'SADABS; (Sheldrick, 2006)'
_exptl_crystal_colour colorless
_exptl_crystal_density_diffrn 1.309
_exptl_crystal_density_method 'not measured'
_exptl_crystal_description block
_exptl_crystal_F_000 1408
_exptl_crystal_size_max 0.42
_exptl_crystal_size_mid 0.37
_exptl_crystal_size_min 0.27
_refine_diff_density_max 0.404
_refine_diff_density_min -0.333
_refine_diff_density_rms 0.042
_refine_ls_extinction_method none
_refine_ls_goodness_of_fit_ref 1.027
_refine_ls_hydrogen_treatment constr
_refine_ls_matrix_type full
_refine_ls_number_parameters 459
_refine_ls_number_reflns 5997
_refine_ls_number_restraints 20
_refine_ls_restrained_S_all 1.034
_refine_ls_R_factor_all 0.0402
_refine_ls_R_factor_gt 0.0357
_refine_ls_shift/su_max 0.000
_refine_ls_shift/su_mean 0.000
_refine_ls_structure_factor_coef Fsqd
_refine_ls_weighting_details 'calc w=1/[\s^2^(Fo^2^)+(0.0326P)^2^+1.8015P] where P=(Fo^2^+2Fc^2^)/3'
_refine_ls_weighting_scheme calc
_refine_ls_wR_factor_gt 0.0885
_refine_ls_wR_factor_ref 0.0921
_reflns_number_gt 5380
_reflns_number_total 5997
_reflns_threshold_expression >2sigma(I)
_cod_data_source_file c4ra01459f1.cif
_cod_data_source_block rkb
_cod_depositor_comments
;
The following automatic conversions were performed:

data item '_symmetry_cell_setting' value 'Monoclinic' was changed to
'monoclinic' in accordance with the
/home/saulius/struct/COD-crude-data/automatic-downloads/DataCite-retrospective/RSC/depositions/lib/dictionaries/cif_core.dic
dictionary named 'cif_core.dic' version 2.4.2 last updated on
2011-04-26.

Automatic conversion script
Id: cif_fix_values 6909 2019-04-08 15:41:33Z antanas 
;
_cod_original_cell_volume 3403.6(12)
_cod_original_sg_symbol_H-M P2(1)/n
_cod_database_code 7235553

loop_
_symmetry_equiv_pos_as_xyz
'x, y, z'
'-x+1/2, y+1/2, -z+1/2'
'-x, -y, -z'
'x-1/2, -y-1/2, z-1/2'

loop_
_atom_site_label
_atom_site_type_symbol
_atom_site_fract_x
_atom_site_fract_y
_atom_site_fract_z
_atom_site_U_iso_or_equiv
_atom_site_adp_type
_atom_site_occupancy
_atom_site_symmetry_multiplicity
_atom_site_calc_flag
_atom_site_refinement_flags
_atom_site_disorder_assembly
_atom_site_disorder_group
S1 S 0.14472(3) 0.19745(6) 0.66716(2) 0.02314(16) Uani 0.9029(19) 1 d PD A 1
C1 C 0.22816(8) 0.12569(15) 0.65559(7) 0.0190(3) Uani 0.9029(19) 1 d PD A 1
C2 C 0.26017(16) 0.0351(3) 0.70592(13) 0.0260(6) Uani 0.9029(19) 1 d PD A 1
H2 H 0.3069 -0.0145 0.7085 0.031 Uiso 0.9029(19) 1 calc PR A 1
C3 C 0.2207(4) 0.0184(7) 0.7539(3) 0.0269(7) Uani 0.9029(19) 1 d PD A 1
H3 H 0.2366 -0.0427 0.7916 0.032 Uiso 0.9029(19) 1 calc PR A 1
C4 C 0.15622(18) 0.1016(4) 0.73946(13) 0.0267(5) Uani 0.9029(19) 1 d PD A 1
H4 H 0.1216 0.1061 0.7662 0.032 Uiso 0.9029(19) 1 calc PR A 1
S1A S 0.2785(4) 0.0047(7) 0.7103(3) 0.02314(16) Uani 0.0971(19) 1 d PD A 2
C1A C 0.22816(8) 0.12569(15) 0.65559(7) 0.0190(3) Uani 0.0971(19) 1 d PD A 2
C2A C 0.1704(11) 0.186(2) 0.6732(11) 0.0260(6) Uani 0.0971(19) 1 d PD A 2
H2A H 0.1430 0.2658 0.6513 0.031 Uiso 0.0971(19) 1 calc PR A 2
C3A C 0.1542(19) 0.119(4) 0.7269(16) 0.0269(7) Uani 0.0971(19) 1 d PD A 2
H3A H 0.1084 0.1313 0.7402 0.032 Uiso 0.0971(19) 1 calc PR A 2
C4A C 0.215(3) 0.033(8) 0.757(3) 0.0267(5) Uani 0.0971(19) 1 d PD A 2
H4A H 0.2220 -0.0082 0.8003 0.032 Uiso 0.0971(19) 1 calc PR A 2
O1 O 0.30882(6) 0.09785(11) 0.58516(5) 0.0225(2) Uani 1 1 d . A .
N1 N 0.20537(7) 0.25720(13) 0.55591(6) 0.0179(3) Uani 1 1 d . A .
N2 N 0.16595(7) 0.39362(12) 0.46158(6) 0.0176(3) Uani 1 1 d . A .
H2D H 0.1734 0.4255 0.4242 0.021 Uiso 1 1 calc R . .
N3 N 0.27118(7) 0.24416(13) 0.47280(6) 0.0175(3) Uani 1 1 d . A .
H3D H 0.3033 0.1841 0.4991 0.021 Uiso 1 1 calc R . .
C5 C 0.25144(8) 0.16044(15) 0.59529(7) 0.0177(3) Uani 1 1 d . . .
C6 C 0.21508(8) 0.29746(14) 0.49702(7) 0.0155(3) Uani 1 1 d . . .
C7 C 0.09995(8) 0.44872(15) 0.48213(8) 0.0197(3) Uani 1 1 d . . .
H7A H 0.0903 0.5471 0.4671 0.024 Uiso 1 1 calc R A .
H7B H 0.1135 0.4474 0.5319 0.024 Uiso 1 1 calc R . .
C8 C 0.02648(8) 0.36426(16) 0.45271(7) 0.0188(3) Uani 1 1 d . A .
C9 C 0.01280(9) 0.24244(17) 0.48402(8) 0.0257(4) Uani 1 1 d . . .
H9 H 0.0487 0.2147 0.5257 0.031 Uiso 1 1 calc R A .
C10 C -0.05240(10) 0.16120(19) 0.45524(10) 0.0331(4) Uani 1 1 d . A .
H10 H -0.0609 0.0781 0.4771 0.040 Uiso 1 1 calc R . .
C11 C -0.10502(10) 0.2005(2) 0.39501(10) 0.0372(4) Uani 1 1 d . . .
H11 H -0.1495 0.1441 0.3750 0.045 Uiso 1 1 calc R A .
C12 C -0.09293(10) 0.3219(2) 0.36394(9) 0.0388(5) Uani 1 1 d . A .
H12 H -0.1294 0.3496 0.3226 0.047 Uiso 1 1 calc R . .
C13 C -0.02775(9) 0.40391(19) 0.39276(8) 0.0285(4) Uani 1 1 d . . .
H13 H -0.0202 0.4881 0.3712 0.034 Uiso 1 1 calc R A .
C14 C 0.28470(8) 0.27314(16) 0.40999(7) 0.0185(3) Uani 1 1 d . . .
C15 C 0.29580(10) 0.40768(17) 0.39053(9) 0.0276(4) Uani 1 1 d . A .
H15 H 0.2936 0.4847 0.4188 0.033 Uiso 1 1 calc R . .
C16 C 0.31027(11) 0.4293(2) 0.32927(9) 0.0359(4) Uani 1 1 d . . .
H16 H 0.3166 0.5219 0.3151 0.043 Uiso 1 1 calc R A .
C17 C 0.31555(10) 0.3186(2) 0.28893(9) 0.0358(4) Uani 1 1 d . A .
H17 H 0.3251 0.3346 0.2469 0.043 Uiso 1 1 calc R . .
C18 C 0.30700(11) 0.1843(2) 0.30936(10) 0.0397(5) Uani 1 1 d . . .
H18 H 0.3122 0.1073 0.2821 0.048 Uiso 1 1 calc R A .
C19 C 0.29081(10) 0.16134(19) 0.36958(9) 0.0321(4) Uani 1 1 d . A .
H19 H 0.2839 0.0686 0.3832 0.038 Uiso 1 1 calc R . .
S1B S 0.05699(4) 0.92932(6) 0.33331(3) 0.02614(19) Uani 0.878(2) 1 d PD B 1
C1B C 0.10334(9) 0.77300(16) 0.35713(7) 0.0199(3) Uani 0.878(2) 1 d PD B 1
C2B C 0.1610(2) 0.7892(3) 0.41674(16) 0.0279(7) Uani 0.878(2) 1 d PD B 1
H2B H 0.1920 0.7130 0.4391 0.034 Uiso 0.878(2) 1 calc PR B 1
C3B C 0.17149(14) 0.9234(3) 0.44239(16) 0.0282(6) Uani 0.878(2) 1 d PD B 1
H3B H 0.2110 0.9504 0.4821 0.034 Uiso 0.878(2) 1 calc PR B 1
C4B C 0.11755(17) 1.0116(3) 0.40305(12) 0.0293(6) Uani 0.878(2) 1 d PD B 1
H4B H 0.1137 1.1079 0.4129 0.035 Uiso 0.878(2) 1 calc PR B 1
S1C S 0.1743(4) 0.7654(7) 0.4278(3) 0.02614(19) Uani 0.122(2) 1 d PD B 2
C1C C 0.10334(9) 0.77300(16) 0.35713(7) 0.0199(3) Uani 0.122(2) 1 d PD B 2
C2C C 0.0684(13) 0.9001(14) 0.3419(11) 0.0279(7) Uani 0.122(2) 1 d PD B 2
H2C H 0.0245 0.9171 0.3039 0.034 Uiso 0.122(2) 1 calc PR B 2
C3C C 0.1040(15) 1.002(2) 0.3881(11) 0.0282(6) Uani 0.122(2) 1 d PD B 2
H3C H 0.0946 1.0993 0.3829 0.034 Uiso 0.122(2) 1 calc PR B 2
C4C C 0.1549(15) 0.9386(16) 0.4420(13) 0.0293(6) Uani 0.122(2) 1 d PD B 2
H4C H 0.1777 0.9850 0.4836 0.035 Uiso 0.122(2) 1 calc PR B 2
O1B O 0.11728(6) 0.53489(11) 0.33558(5) 0.0237(2) Uani 1 1 d . B .
N1B N 0.01661(7) 0.66432(13) 0.26220(6) 0.0178(3) Uani 1 1 d . B .
N2B N 0.00396(7) 0.42292(13) 0.23796(6) 0.0200(3) Uani 1 1 d . B .
H2BA H 0.0304 0.4046 0.2801 0.024 Uiso 1 1 calc R . .
N3B N -0.06857(7) 0.58459(13) 0.16266(6) 0.0184(3) Uani 1 1 d . B .
H3BA H -0.0933 0.5134 0.1389 0.022 Uiso 1 1 calc R . .
C5B C 0.07915(8) 0.64484(15) 0.31672(7) 0.0181(3) Uani 1 1 d . . .
C6B C -0.01388(8) 0.55662(15) 0.22189(7) 0.0167(3) Uani 1 1 d . . .
C7B C -0.01664(9) 0.30450(15) 0.19156(8) 0.0218(3) Uani 1 1 d . . .
H7BA H -0.0731 0.3082 0.1671 0.026 Uiso 1 1 calc R B .
H7BB H -0.0063 0.2162 0.2176 0.026 Uiso 1 1 calc R . .
C8B C 0.02912(9) 0.30532(15) 0.14134(8) 0.0213(3) Uani 1 1 d . B .
C9B C 0.10976(10) 0.29414(18) 0.16351(9) 0.0314(4) Uani 1 1 d . . .
H9B H 0.1359 0.2867 0.2104 0.038 Uiso 1 1 calc R B .
C10B C 0.15241(11) 0.2938(2) 0.11813(10) 0.0396(5) Uani 1 1 d . B .
H10B H 0.2076 0.2852 0.1339 0.047 Uiso 1 1 calc R . .
C11B C 0.11535(12) 0.3058(2) 0.05021(10) 0.0416(5) Uani 1 1 d . . .
H11B H 0.1448 0.3050 0.0190 0.050 Uiso 1 1 calc R B .
C12B C 0.03557(13) 0.3187(2) 0.02761(10) 0.0439(5) Uani 1 1 d . B .
H12B H 0.0098 0.3284 -0.0192 0.053 Uiso 1 1 calc R . .
C13B C -0.00738(11) 0.31774(19) 0.07308(9) 0.0329(4) Uani 1 1 d . . .
H13B H -0.0626 0.3257 0.0571 0.040 Uiso 1 1 calc R B .
C14B C -0.08867(9) 0.72127(15) 0.13635(7) 0.0196(3) Uani 1 1 d . . .
C15B C -0.16691(9) 0.75541(18) 0.10898(8) 0.0251(4) Uani 1 1 d . B .
H15B H -0.2062 0.6881 0.1080 0.030 Uiso 1 1 calc R . .
C16B C -0.18748(11) 0.88819(19) 0.08303(8) 0.0333(4) Uani 1 1 d . . .
H16B H -0.2410 0.9123 0.0648 0.040 Uiso 1 1 calc R B .
C17B C -0.13046(12) 0.98559(19) 0.08366(9) 0.0380(5) Uani 1 1 d . B .
H17B H -0.1447 1.0770 0.0665 0.046 Uiso 1 1 calc R . .
C18B C -0.05242(11) 0.94965(18) 0.10942(9) 0.0341(4) Uani 1 1 d . . .
H18B H -0.0132 1.0162 0.1090 0.041 Uiso 1 1 calc R B .
C19B C -0.03119(10) 0.81768(16) 0.13568(8) 0.0250(4) Uani 1 1 d . B .
H19B H 0.0224 0.7932 0.1531 0.030 Uiso 1 1 calc R . .

loop_
_atom_site_aniso_label
_atom_site_aniso_U_11
_atom_site_aniso_U_22
_atom_site_aniso_U_33
_atom_site_aniso_U_23
_atom_site_aniso_U_13
_atom_site_aniso_U_12
S1 0.0199(3) 0.0312(3) 0.0183(2) -0.00025(18) 0.0057(2) 0.0039(2)
C1 0.0157(7) 0.0221(8) 0.0165(7) -0.0027(6) 0.0007(6) -0.0024(6)
C2 0.0199(13) 0.0310(14) 0.0250(11) 0.0010(9) 0.0033(10) 0.0058(9)
C3 0.0270(15) 0.036(2) 0.0169(11) 0.0020(14) 0.0049(7) -0.0013(9)
C4 0.0273(10) 0.0413(17) 0.0119(15) -0.0007(10) 0.0063(11) -0.0025(9)
S1A 0.0199(3) 0.0312(3) 0.0183(2) -0.00025(18) 0.0057(2) 0.0039(2)
C1A 0.0157(7) 0.0221(8) 0.0165(7) -0.0027(6) 0.0007(6) -0.0024(6)
C2A 0.0199(13) 0.0310(14) 0.0250(11) 0.0010(9) 0.0033(10) 0.0058(9)
C3A 0.0270(15) 0.036(2) 0.0169(11) 0.0020(14) 0.0049(7) -0.0013(9)
C4A 0.0273(10) 0.0413(17) 0.0119(15) -0.0007(10) 0.0063(11) -0.0025(9)
O1 0.0186(6) 0.0282(6) 0.0202(5) 0.0048(4) 0.0049(4) 0.0058(4)
N1 0.0159(6) 0.0196(6) 0.0170(6) 0.0004(5) 0.0028(5) 0.0004(5)
N2 0.0161(6) 0.0187(6) 0.0177(6) 0.0024(5) 0.0050(5) 0.0013(5)
N3 0.0159(6) 0.0184(6) 0.0167(6) 0.0020(5) 0.0027(5) 0.0032(5)
C5 0.0151(7) 0.0195(7) 0.0156(7) -0.0022(6) 0.0002(6) -0.0030(6)
C6 0.0125(7) 0.0151(7) 0.0167(7) -0.0027(6) 0.0008(6) -0.0027(5)
C7 0.0178(7) 0.0183(7) 0.0229(8) 0.0001(6) 0.0058(6) 0.0040(6)
C8 0.0161(7) 0.0226(8) 0.0187(7) -0.0016(6) 0.0067(6) 0.0041(6)
C9 0.0194(8) 0.0265(8) 0.0306(9) 0.0034(7) 0.0065(7) 0.0032(7)
C10 0.0236(9) 0.0284(9) 0.0488(11) 0.0009(8) 0.0132(8) -0.0026(7)
C11 0.0218(9) 0.0488(11) 0.0411(11) -0.0110(9) 0.0094(8) -0.0106(8)
C12 0.0221(9) 0.0656(13) 0.0240(9) 0.0007(9) -0.0002(7) -0.0042(9)
C13 0.0206(8) 0.0409(10) 0.0240(8) 0.0075(7) 0.0064(7) 0.0008(7)
C14 0.0114(7) 0.0252(8) 0.0181(7) 0.0006(6) 0.0032(6) 0.0021(6)
C15 0.0292(9) 0.0256(8) 0.0315(9) 0.0033(7) 0.0146(7) 0.0052(7)
C16 0.0355(10) 0.0394(10) 0.0386(10) 0.0169(8) 0.0198(8) 0.0092(8)
C17 0.0251(9) 0.0627(13) 0.0220(9) 0.0046(8) 0.0110(7) 0.0052(8)
C18 0.0390(11) 0.0518(12) 0.0346(10) -0.0172(9) 0.0206(9) -0.0086(9)
C19 0.0362(10) 0.0295(9) 0.0358(10) -0.0090(8) 0.0188(8) -0.0076(8)
S1B 0.0232(3) 0.0217(3) 0.0305(4) -0.0079(2) 0.0034(2) 0.0005(2)
C1B 0.0185(8) 0.0247(8) 0.0180(7) -0.0005(6) 0.0077(6) -0.0038(6)
C2B 0.0208(16) 0.0327(17) 0.0277(15) 0.0056(11) 0.0031(11) -0.0036(11)
C3B 0.0233(15) 0.0381(12) 0.0228(9) -0.0071(9) 0.0065(10) -0.0134(9)
C4B 0.0297(17) 0.0293(11) 0.0285(17) -0.0170(10) 0.0080(12) -0.0122(9)
S1C 0.0232(3) 0.0217(3) 0.0305(4) -0.0079(2) 0.0034(2) 0.0005(2)
C1C 0.0185(8) 0.0247(8) 0.0180(7) -0.0005(6) 0.0077(6) -0.0038(6)
C2C 0.0208(16) 0.0327(17) 0.0277(15) 0.0056(11) 0.0031(11) -0.0036(11)
C3C 0.0233(15) 0.0381(12) 0.0228(9) -0.0071(9) 0.0065(10) -0.0134(9)
C4C 0.0297(17) 0.0293(11) 0.0285(17) -0.0170(10) 0.0080(12) -0.0122(9)
O1B 0.0235(6) 0.0244(6) 0.0190(5) 0.0026(4) -0.0001(4) 0.0025(5)
N1B 0.0183(6) 0.0185(6) 0.0150(6) -0.0020(5) 0.0026(5) 0.0003(5)
N2B 0.0260(7) 0.0176(6) 0.0144(6) 0.0002(5) 0.0027(5) 0.0017(5)
N3B 0.0183(6) 0.0164(6) 0.0168(6) -0.0032(5) -0.0005(5) -0.0009(5)
C5B 0.0177(7) 0.0224(8) 0.0149(7) 0.0010(6) 0.0061(6) -0.0014(6)
C6B 0.0153(7) 0.0189(7) 0.0164(7) -0.0004(6) 0.0055(6) 0.0006(6)
C7B 0.0257(8) 0.0151(7) 0.0225(8) -0.0011(6) 0.0042(6) -0.0011(6)
C8B 0.0273(8) 0.0116(7) 0.0237(8) -0.0033(6) 0.0059(7) 0.0004(6)
C9B 0.0285(9) 0.0355(10) 0.0276(9) -0.0048(7) 0.0048(7) 0.0004(7)
C10B 0.0312(10) 0.0478(12) 0.0423(11) -0.0078(9) 0.0151(9) 0.0007(8)
C11B 0.0500(12) 0.0451(11) 0.0381(11) -0.0042(9) 0.0259(9) 0.0068(9)
C12B 0.0509(12) 0.0572(13) 0.0241(9) -0.0021(9) 0.0118(9) 0.0137(10)
C13B 0.0300(9) 0.0416(10) 0.0249(9) -0.0030(8) 0.0046(7) 0.0075(8)
C14B 0.0246(8) 0.0188(7) 0.0124(7) -0.0028(6) 0.0009(6) 0.0038(6)
C15B 0.0243(8) 0.0309(9) 0.0167(8) -0.0032(7) 0.0008(6) 0.0052(7)
C16B 0.0343(10) 0.0366(10) 0.0211(8) -0.0021(7) -0.0040(7) 0.0175(8)
C17B 0.0508(12) 0.0237(9) 0.0280(9) 0.0025(7) -0.0058(8) 0.0121(8)
C18B 0.0443(11) 0.0216(8) 0.0287(9) 0.0019(7) -0.0010(8) -0.0028(8)
C19B 0.0256(8) 0.0236(8) 0.0207(8) -0.0006(6) -0.0007(7) 0.0008(7)

loop_
_atom_type_symbol
_atom_type_description
_atom_type_scat_dispersion_real
_atom_type_scat_dispersion_imag
_atom_type_scat_source
C C 0.0033 0.0016 'International Tables Vol C Tables 4.2.6.8 and 6.1.1.4'
H H 0.0000 0.0000 'International Tables Vol C Tables 4.2.6.8 and 6.1.1.4'
N N 0.0061 0.0033 'International Tables Vol C Tables 4.2.6.8 and 6.1.1.4'
O O 0.0106 0.0060 'International Tables Vol C Tables 4.2.6.8 and 6.1.1.4'
S S 0.1246 0.1234 'International Tables Vol C Tables 4.2.6.8 and 6.1.1.4'

loop_
_geom_angle_atom_site_label_1
_geom_angle_atom_site_label_2
_geom_angle_atom_site_label_3
_geom_angle
C4 S1 C1 91.49(10)
C2 C1 C5 129.97(16)
C2 C1 S1 109.53(15)
C5 C1 S1 120.39(11)
C1 C2 C3 116.0(3)
C1 C2 H2 122.0
C3 C2 H2 122.0
C4 C3 C2 110.8(3)
C4 C3 H3 124.6
C2 C3 H3 124.6
C3 C4 S1 112.1(2)
C3 C4 H4 123.9
S1 C4 H4 123.9
C3A C2A H2A 123.5
C4A C3A C2A 109(2)
C4A C3A H3A 125.7
C2A C3A H3A 125.7
C3A C4A S1A 113.8(18)
C3A C4A H4A 123.1
S1A C4A H4A 123.1
C6 N1 C5 121.95(13)
C6 N2 C7 122.93(13)
C6 N2 H2D 118.5
C7 N2 H2D 118.5
C6 N3 C14 128.06(12)
C6 N3 H3D 116.0
C14 N3 H3D 116.0
O1 C5 N1 127.58(14)
O1 C5 C1 119.15(13)
N1 C5 C1 113.25(13)
N2 C6 N1 117.22(13)
N2 C6 N3 119.83(13)
N1 C6 N3 122.95(13)
N2 C7 C8 111.83(12)
N2 C7 H7A 109.3
C8 C7 H7A 109.3
N2 C7 H7B 109.3
C8 C7 H7B 109.3
H7A C7 H7B 107.9
C13 C8 C9 118.35(15)
C13 C8 C7 120.81(14)
C9 C8 C7 120.81(14)
C10 C9 C8 120.81(16)
C10 C9 H9 119.6
C8 C9 H9 119.6
C11 C10 C9 120.19(17)
C11 C10 H10 119.9
C9 C10 H10 119.9
C12 C11 C10 119.70(16)
C12 C11 H11 120.2
C10 C11 H11 120.2
C11 C12 C13 120.29(17)
C11 C12 H12 119.9
C13 C12 H12 119.9
C8 C13 C12 120.64(16)
C8 C13 H13 119.7
C12 C13 H13 119.7
C15 C14 C19 119.85(15)
C15 C14 N3 121.91(14)
C19 C14 N3 118.15(14)
C14 C15 C16 119.34(16)
C14 C15 H15 120.3
C16 C15 H15 120.3
C17 C16 C15 120.75(17)
C17 C16 H16 119.6
C15 C16 H16 119.6
C16 C17 C18 119.87(16)
C16 C17 H17 120.1
C18 C17 H17 120.1
C17 C18 C19 119.98(17)
C17 C18 H18 120.0
C19 C18 H18 120.0
C18 C19 C14 120.15(17)
C18 C19 H19 119.9
C14 C19 H19 119.9
C1B S1B C4B 91.42(11)
C2B C1B C5B 128.72(18)
C2B C1B S1B 109.58(17)
C5B C1B S1B 121.69(11)
C1B C2B C3B 115.8(3)
C1B C2B H2B 122.1
C3B C2B H2B 122.1
C4B C3B C2B 110.7(2)
C4B C3B H3B 124.6
C2B C3B H3B 124.6
C3B C4B S1B 112.4(2)
C3B C4B H4B 123.8
S1B C4B H4B 123.8
C3C C2C H2C 123.8
C4C C3C C2C 108.7(17)
C4C C3C H3C 125.7
C2C C3C H3C 125.7
C3C C4C S1C 113.8(15)
C3C C4C H4C 123.1
S1C C4C H4C 123.1
C6B N1B C5B 120.18(13)
C6B N2B C7B 125.56(13)
C6B N2B H2BA 117.2
C7B N2B H2BA 117.2
C6B N3B C14B 124.34(12)
C6B N3B H3BA 117.8
C14B N3B H3BA 117.8
O1B C5B N1B 128.26(14)
O1B C5B C1B 118.56(13)
N1B C5B C1B 113.18(13)
N2B C6B N1B 123.86(13)
N2B C6B N3B 118.14(13)
N1B C6B N3B 117.93(13)
N2B C7B C8B 111.69(12)
N2B C7B H7BA 109.3
C8B C7B H7BA 109.3
N2B C7B H7BB 109.3
C8B C7B H7BB 109.3
H7BA C7B H7BB 107.9
C13B C8B C9B 118.56(16)
C13B C8B C7B 121.50(15)
C9B C8B C7B 119.94(14)
C10B C9B C8B 120.61(17)
C10B C9B H9B 119.7
C8B C9B H9B 119.7
C11B C10B C9B 120.28(18)
C11B C10B H10B 119.9
C9B C10B H10B 119.9
C12B C11B C10B 119.72(18)
C12B C11B H11B 120.1
C10B C11B H11B 120.1
C11B C12B C13B 120.05(18)
C11B C12B H12B 120.0
C13B C12B H12B 120.0
C8B C13B C12B 120.77(17)
C8B C13B H13B 119.6
C12B C13B H13B 119.6
C19B C14B C15B 120.29(15)
C19B C14B N3B 120.72(14)
C15B C14B N3B 118.95(14)
C16B C15B C14B 119.66(16)
C16B C15B H15B 120.2
C14B C15B H15B 120.2
C17B C16B C15B 120.23(16)
C17B C16B H16B 119.9
C15B C16B H16B 119.9
C16B C17B C18B 119.82(16)
C16B C17B H17B 120.1
C18B C17B H17B 120.1
C19B C18B C17B 120.47(17)
C19B C18B H18B 119.8
C17B C18B H18B 119.8
C18B C19B C14B 119.49(16)
C18B C19B H19B 120.3
C14B C19B H19B 120.3

loop_
_geom_bond_atom_site_label_1
_geom_bond_atom_site_label_2
_geom_bond_distance
S1 C4 1.719(2)
S1 C1 1.7273(15)
C1 C2 1.348(3)
C1 C5 1.472(2)
C2 C3 1.392(4)
C2 H2 0.9500
C3 C4 1.362(3)
C3 H3 0.9500
C4 H4 0.9500
S1A C4A 1.725(10)
C2A C3A 1.389(11)
C2A H2A 0.9500
C3A C4A 1.365(10)
C3A H3A 0.9500
C4A H4A 0.9500
O1 C5 1.2614(18)
N1 C6 1.3427(19)
N1 C5 1.3441(19)
N2 C6 1.3338(19)
N2 C7 1.4705(19)
N2 H2D 0.8800
N3 C6 1.3517(19)
N3 C14 1.4238(19)
N3 H3D 0.8800
C7 C8 1.511(2)
C7 H7A 0.9900
C7 H7B 0.9900
C8 C13 1.386(2)
C8 C9 1.391(2)
C9 C10 1.383(2)
C9 H9 0.9500
C10 C11 1.377(3)
C10 H10 0.9500
C11 C12 1.376(3)
C11 H11 0.9500
C12 C13 1.387(2)
C12 H12 0.9500
C13 H13 0.9500
C14 C15 1.381(2)
C14 C19 1.384(2)
C15 C16 1.388(2)
C15 H15 0.9500
C16 C17 1.371(3)
C16 H16 0.9500
C17 C18 1.375(3)
C17 H17 0.9500
C18 C19 1.384(3)
C18 H18 0.9500
C19 H19 0.9500
S1B C1B 1.7106(16)
S1B C4B 1.7215(19)
C1B C2B 1.367(3)
C1B C5B 1.476(2)
C2B C3B 1.380(4)
C2B H2B 0.9500
C3B C4B 1.359(3)
C3B H3B 0.9500
C4B H4B 0.9500
S1C C4C 1.735(10)
C2C C3C 1.380(11)
C2C H2C 0.9500
C3C C4C 1.357(10)
C3C H3C 0.9500
C4C H4C 0.9500
O1B C5B 1.2520(18)
N1B C6B 1.3376(19)
N1B C5B 1.3495(19)
N2B C6B 1.3359(19)
N2B C7B 1.4618(19)
N2B H2BA 0.8800
N3B C6B 1.3532(19)
N3B C14B 1.4212(19)
N3B H3BA 0.8800
C7B C8B 1.507(2)
C7B H7BA 0.9900
C7B H7BB 0.9900
C8B C13B 1.379(2)
C8B C9B 1.386(2)
C9B C10B 1.380(3)
C9B H9B 0.9500
C10B C11B 1.374(3)
C10B H10B 0.9500
C11B C12B 1.373(3)
C11B H11B 0.9500
C12B C13B 1.385(3)
C12B H12B 0.9500
C13B H13B 0.9500
C14B C19B 1.386(2)
C14B C15B 1.388(2)
C15B C16B 1.386(2)
C15B H15B 0.9500
C16B C17B 1.381(3)
C16B H16B 0.9500
C17B C18B 1.385(3)
C17B H17B 0.9500
C18B C19B 1.383(2)
C18B H18B 0.9500
C19B H19B 0.9500

loop_
_geom_torsion_atom_site_label_1
_geom_torsion_atom_site_label_2
_geom_torsion_atom_site_label_3
_geom_torsion_atom_site_label_4
_geom_torsion
C4 S1 C1 C2 -0.2(2)
C4 S1 C1 C5 176.28(18)
C5 C1 C2 C3 -175.5(4)
S1 C1 C2 C3 0.5(5)
C1 C2 C3 C4 -0.7(8)
C2 C3 C4 S1 0.5(8)
C1 S1 C4 C3 -0.2(5)
C2A C3A C4A S1A -14(8)
C6 N1 C5 O1 1.8(2)
C6 N1 C5 C1 -176.72(12)
C2 C1 C5 O1 1.6(3)
S1 C1 C5 O1 -174.10(11)
C2 C1 C5 N1 -179.79(19)
S1 C1 C5 N1 4.53(18)
C7 N2 C6 N1 -4.1(2)
C7 N2 C6 N3 175.32(12)
C5 N1 C6 N2 179.63(13)
C5 N1 C6 N3 0.2(2)
C14 N3 C6 N2 -2.8(2)
C14 N3 C6 N1 176.59(13)
C6 N2 C7 C8 -90.49(16)
N2 C7 C8 C13 -94.12(17)
N2 C7 C8 C9 83.86(17)
C13 C8 C9 C10 1.5(2)
C7 C8 C9 C10 -176.56(15)
C8 C9 C10 C11 -0.3(3)
C9 C10 C11 C12 -0.8(3)
C10 C11 C12 C13 0.5(3)
C9 C8 C13 C12 -1.7(2)
C7 C8 C13 C12 176.34(15)
C11 C12 C13 C8 0.7(3)
C6 N3 C14 C15 55.4(2)
C6 N3 C14 C19 -128.11(16)
C19 C14 C15 C16 2.3(2)
N3 C14 C15 C16 178.74(15)
C14 C15 C16 C17 -1.6(3)
C15 C16 C17 C18 -0.5(3)
C16 C17 C18 C19 1.9(3)
C17 C18 C19 C14 -1.3(3)
C15 C14 C19 C18 -0.8(3)
N3 C14 C19 C18 -177.44(15)
C4B S1B C1B C2B 1.1(2)
C4B S1B C1B C5B 179.80(17)
C5B C1B C2B C3B 178.7(2)
S1B C1B C2B C3B -2.7(4)
C1B C2B C3B C4B 3.2(4)
C2B C3B C4B S1B -2.3(4)
C1B S1B C4B C3B 0.7(3)
C2C C3C C4C S1C 14(3)
C6B N1B C5B O1B 2.7(2)
C6B N1B C5B C1B -177.69(13)
C2B C1B C5B O1B -4.1(3)
S1B C1B C5B O1B 177.41(11)
C2B C1B C5B N1B 176.2(2)
S1B C1B C5B N1B -2.24(18)
C7B N2B C6B N1B -168.37(14)
C7B N2B C6B N3B 14.7(2)
C5B N1B C6B N2B 12.9(2)
C5B N1B C6B N3B -170.12(13)
C14B N3B C6B N2B -174.43(14)
C14B N3B C6B N1B 8.5(2)
C6B N2B C7B C8B 70.39(19)
N2B C7B C8B C13B -117.69(16)
N2B C7B C8B C9B 61.98(18)
C13B C8B C9B C10B -0.8(3)
C7B C8B C9B C10B 179.56(16)
C8B C9B C10B C11B 0.6(3)
C9B C10B C11B C12B 0.3(3)
C10B C11B C12B C13B -0.9(3)
C9B C8B C13B C12B 0.1(3)
C7B C8B C13B C12B 179.81(16)
C11B C12B C13B C8B 0.7(3)
C6B N3B C14B C19B 46.6(2)
C6B N3B C14B C15B -135.79(15)
C19B C14B C15B C16B -2.2(2)
N3B C14B C15B C16B -179.91(14)
C14B C15B C16B C17B 0.8(2)
C15B C16B C17B C18B 1.0(3)
C16B C17B C18B C19B -1.2(3)
C17B C18B C19B C14B -0.3(3)
C15B C14B C19B C18B 2.0(2)
N3B C14B C19B C18B 179.63(14)
